data_4512569
loop_
_publ_author_name
'Nath, Jayanta K.'
'Kirillov, Alexander M.'
'Baruah, Jubaraj B.'

_publ_section_title
;
 Synthesis, Structure, and Topological Studies of Solvates and Salts of a
 Chiral Zwitterionic
 HostN-(2-Imidazol-5-yl-1-carboxyethyl)-1,8-naphthalimide
;
_journal_issue 2
_journal_name_full 'Crystal Growth &amp; Design'
_journal_page_first 737
_journal_paper_doi 10.1021/cg5018054
_journal_volume 15
_journal_year 2015
_chemical_absolute_configuration syn
_chemical_formula_moiety '2(C18 H14 N3 O4), C H4 O, 2(Br)'
_chemical_formula_sum 'C18.5 H16 Br N3 O4.5'
_chemical_formula_weight 432.24
_chemical_name_systematic
; 
 ? 
;
_space_group_IT_number 4
_space_group_name_Hall 'P 2yb'
_symmetry_cell_setting monoclinic
_symmetry_space_group_name_Hall 'P 2yb'
_symmetry_space_group_name_H-M 'P 1 21 1'
_atom_sites_solution_hydrogens geom
_atom_sites_solution_primary direct
_atom_sites_solution_secondary difmap
_audit_creation_method SHELXL-97
_cell_angle_alpha 90.00
_cell_angle_beta 97.454(8)
_cell_angle_gamma 90.00
_cell_formula_units_Z 4
_cell_length_a 7.8903(7)
_cell_length_b 11.6558(8)
_cell_length_c 20.221(2)
_cell_measurement_reflns_used 2052
_cell_measurement_temperature 296(2)
_cell_measurement_theta_max 28.6489
_cell_measurement_theta_min 2.9091
_cell_volume 1844.0(3)
_computing_cell_refinement 'CrysAlisPro, Agilent Technologies'
_computing_data_collection 'CrysAlisPro, Agilent Technologies'
_computing_data_reduction 'CrysAlisPro, Agilent Technologies'
_computing_molecular_graphics 'Bruker SHELXTL'
_computing_publication_material 'Bruker SHELXTL'
_computing_structure_refinement 'SHELXL-97 (Sheldrick, 1997)'
_computing_structure_solution 'SHELXS-97 (Sheldrick, 1990)'
_diffrn_ambient_temperature 296(2)
_diffrn_measured_fraction_theta_full 0.998
_diffrn_measured_fraction_theta_max 0.998
_diffrn_measurement_device_type 'SuperNova, Dual, Cu at zero, Eos'
_diffrn_measurement_method 'phi and omega scans'
_diffrn_radiation_monochromator mirror
_diffrn_radiation_source 'SuperNova (Mo) X-ray Source'
_diffrn_radiation_type MoK\a
_diffrn_radiation_wavelength 0.71073
_diffrn_reflns_av_R_equivalents 0.0292
_diffrn_reflns_av_sigmaI/netI 0.0858
_diffrn_reflns_limit_h_max 9
_diffrn_reflns_limit_h_min -9
_diffrn_reflns_limit_k_max 13
_diffrn_reflns_limit_k_min -12
_diffrn_reflns_limit_l_max 14
_diffrn_reflns_limit_l_min -24
_diffrn_reflns_number 7684
_diffrn_reflns_theta_full 25.25
_diffrn_reflns_theta_max 25.25
_diffrn_reflns_theta_min 2.91
_diffrn_standards_interval_count none
_diffrn_standards_interval_time none
_diffrn_standards_number none
_exptl_absorpt_coefficient_mu 2.262
_exptl_absorpt_correction_T_max 0.579
_exptl_absorpt_correction_T_min 0.454
_exptl_absorpt_correction_type multi-scan
_exptl_absorpt_process_details 'face indexing'
_exptl_crystal_colour colourless
_exptl_crystal_density_diffrn 1.557
_exptl_crystal_density_method 'not measured'
_exptl_crystal_description block
_exptl_crystal_F_000 876
_exptl_crystal_size_max 0.34
_exptl_crystal_size_mid 0.29
_exptl_crystal_size_min 0.23
_refine_diff_density_max 0.402
_refine_diff_density_min -0.358
_refine_diff_density_rms 0.091
_refine_ls_abs_structure_details 'Flack H D (1983), Acta Cryst. A39, 876-881'
_refine_ls_abs_structure_Flack 0.1(2)
_refine_ls_extinction_method none
_refine_ls_goodness_of_fit_ref 1.039
_refine_ls_hydrogen_treatment mixed
_refine_ls_matrix_type full
_refine_ls_number_parameters 497
_refine_ls_number_reflns 3471
_refine_ls_number_restraints 38
_refine_ls_restrained_S_all 1.043
_refine_ls_R_factor_all 0.1070
_refine_ls_R_factor_gt 0.0775
_refine_ls_shift/su_max 0.000
_refine_ls_shift/su_mean 0.000
_refine_ls_structure_factor_coef Fsqd
_refine_ls_weighting_details 'calc w=1/[\s^2^(Fo^2^)+(0.0900P)^2^+3.8666P] where P=(Fo^2^+2Fc^2^)/3'
_refine_ls_weighting_scheme calc
_refine_ls_wR_factor_gt 0.1773
_refine_ls_wR_factor_ref 0.2076
_reflns_number_gt 3030
_reflns_number_total 3471
_reflns_threshold_expression >2sigma(I)
_cod_data_source_file cg5018054_si_010.cif
_cod_data_source_block nahis-br
_cod_depositor_comments
;
The following automatic conversions were performed:

'_symmetry_cell_setting' value 'Monoclinic' changed to 'monoclinic'
according to
/home/saulius/struct/COD-crude-data--automatic-downloads/rss-feeds/ACS/lib/dictionaries/cif_core.dic
dictionary named 'cif_core.dic' version 2.4.2 from 2011-04-26.

Automatic conversion script
Id: cif_fix_values 2935 2014-11-11 08:27:57Z andrius 

 Adding full bibliography for 4512567--4512578.cif.
;
_cod_original_sg_symbol_H-M P21
_cod_database_code 4512569

loop_
_symmetry_equiv_pos_as_xyz
'x, y, z'
'-x, y+1/2, -z'

loop_
_atom_site_label
_atom_site_type_symbol
_atom_site_fract_x
_atom_site_fract_y
_atom_site_fract_z
_atom_site_U_iso_or_equiv
_atom_site_adp_type
_atom_site_occupancy
_atom_site_symmetry_multiplicity
_atom_site_calc_flag
_atom_site_refinement_flags
Br2 Br 0.59405(17) 0.31293(11) 0.06170(7) 0.0651(4) Uani 1 1 d .
Br1 Br 0.20047(17) 0.65314(11) 0.58567(7) 0.0668(4) Uani 1 1 d .
O8 O 0.9054(10) -0.0302(7) 0.6045(4) 0.057(2) Uani 1 1 d .
O5 O 0.7685(11) -0.2875(7) 0.6373(4) 0.056(2) Uani 1 1 d .
O3 O 0.4460(11) 0.4427(7) 0.8968(4) 0.062(2) Uani 1 1 d .
O2 O 0.8858(11) 0.7512(7) 0.8823(4) 0.057(2) Uani 1 1 d .
O1 O 0.7170(11) 0.6606(7) 0.7984(3) 0.061(2) Uani 1 1 d D
H1M H 0.7581 0.7076 0.7748 0.092 Uiso 1 1 calc RD
O4 O 0.9887(10) 0.4950(7) 0.8541(4) 0.055(2) Uani 1 1 d .
N3 N 0.7253(11) 0.4680(7) 0.8811(4) 0.0379(19) Uani 1 1 d .
O6 O 0.7712(11) -0.1689(6) 0.7235(3) 0.061(2) Uani 1 1 d D
H6 H 0.8376 -0.2167 0.7419 0.092 Uiso 1 1 calc RD
N6 N 0.6491(11) 0.0068(7) 0.6357(4) 0.0382(19) Uani 1 1 d .
N5 N 0.2537(11) -0.0862(9) 0.5260(4) 0.049(2) Uani 1 1 d D
H5A H 0.2178 -0.1405 0.5495 0.058 Uiso 1 1 calc RD
O7 O 0.3875(10) 0.0429(7) 0.6669(4) 0.061(2) Uani 1 1 d .
N1 N 1.2079(13) 0.4533(8) 1.0257(5) 0.055(3) Uani 1 1 d D
H1 H 1.2742 0.3986 1.0416 0.066 Uiso 1 1 calc RD
N2 N 1.1171(13) 0.6108(9) 0.9793(4) 0.046(2) Uani 1 1 d D
C7 C 0.5734(15) 0.3990(10) 0.8805(5) 0.046(3) Uani 1 1 d .
C6 C 0.7906(15) 0.6718(11) 0.8612(5) 0.049(3) Uani 1 1 d .
C1 C 1.2583(15) 0.5459(12) 0.9985(6) 0.055(3) Uani 1 1 d .
H1A H 1.3702 0.5645 0.9930 0.066 Uiso 1 1 calc R
C24 C 0.7248(14) -0.1992(9) 0.6612(4) 0.043(3) Uani 1 1 d D
C8 C 0.5930(15) 0.2778(10) 0.8659(5) 0.045(3) Uani 1 1 d .
C13 C 0.7371(13) 0.2348(9) 0.8439(4) 0.035(2) Uani 1 1 d .
N4 N 0.2538(14) 0.0627(8) 0.4666(4) 0.051(2) Uani 1 1 d D
C18 C 0.8692(14) 0.4288(9) 0.8566(5) 0.042(3) Uani 1 1 d .
C12 C 0.7514(13) 0.1174(9) 0.8266(5) 0.041(3) Uani 1 1 d .
C25 C 0.5277(14) 0.0799(10) 0.6593(5) 0.042(3) Uani 1 1 d .
C35 C 0.8520(13) 0.1630(10) 0.6309(4) 0.042(2) Uani 1 1 d .
C22 C 0.5647(13) -0.1415(10) 0.5470(5) 0.044(3) Uani 1 1 d .
H22A H 0.6663 -0.1255 0.5262 0.053 Uiso 1 1 calc R
H22B H 0.5366 -0.2220 0.5401 0.053 Uiso 1 1 calc R
C5 C 0.7165(14) 0.5862(8) 0.9058(5) 0.041(2) Uani 1 1 d .
H5 H 0.5950 0.6049 0.9046 0.050 Uiso 1 1 calc R
C21 C 0.4220(13) -0.0707(9) 0.5153(5) 0.038(2) Uani 1 1 d .
C36 C 0.8086(16) 0.0389(10) 0.6229(5) 0.047(3) Uani 1 1 d .
C10 C 0.4668(16) 0.0871(11) 0.8556(6) 0.053(3) Uani 1 1 d .
H10 H 0.3777 0.0370 0.8608 0.063 Uiso 1 1 calc R
C11 C 0.6058(17) 0.0479(11) 0.8324(6) 0.059(3) Uani 1 1 d .
H11 H 0.6081 -0.0286 0.8194 0.071 Uiso 1 1 calc R
C9 C 0.4530(16) 0.2051(12) 0.8726(5) 0.056(3) Uani 1 1 d .
H9 H 0.3547 0.2334 0.8876 0.067 Uiso 1 1 calc R
C26 C 0.5735(16) 0.1993(9) 0.6677(5) 0.045(3) Uani 1 1 d .
C30 C 0.7745(18) 0.3572(10) 0.6647(6) 0.052(3) Uani 1 1 d .
C4 C 0.7967(15) 0.5932(10) 0.9795(5) 0.049(3) Uani 1 1 d .
H4A H 0.7912 0.6725 0.9936 0.058 Uiso 1 1 calc R
H4B H 0.7255 0.5489 1.0057 0.058 Uiso 1 1 calc R
C20 C 0.4203(16) 0.0246(11) 0.4778(6) 0.055(3) Uani 1 1 d .
H20 H 0.5141 0.0586 0.4622 0.066 Uiso 1 1 calc R
C23 C 0.6014(14) -0.1168(8) 0.6225(5) 0.041(3) Uani 1 1 d .
H23 H 0.4923 -0.1275 0.6399 0.050 Uiso 1 1 calc R
C17 C 0.8778(12) 0.3095(10) 0.8378(5) 0.041(2) Uani 1 1 d .
C3 C 0.9752(15) 0.5536(10) 0.9967(6) 0.041(2) Uani 1 1 d .
C2 C 1.0372(17) 0.4550(10) 1.0255(5) 0.051(3) Uani 1 1 d .
H2 H 0.9727 0.3978 1.0424 0.062 Uiso 1 1 calc R
C15 C 1.0322(14) 0.1496(11) 0.7948(6) 0.053(3) Uani 1 1 d .
H15 H 1.1292 0.1222 0.7783 0.064 Uiso 1 1 calc R
C34 C 1.0066(18) 0.2055(14) 0.6188(6) 0.068(4) Uani 1 1 d .
H34 H 1.0860 0.1556 0.6043 0.082 Uiso 1 1 calc R
C32 C 0.934(2) 0.3901(12) 0.6504(6) 0.065(4) Uani 1 1 d .
H32 H 0.9666 0.4664 0.6570 0.078 Uiso 1 1 calc R
C31 C 0.7329(17) 0.2377(9) 0.6547(5) 0.048(3) Uani 1 1 d .
C14 C 0.8956(17) 0.0761(11) 0.8012(6) 0.061(3) Uani 1 1 d .
H14 H 0.9009 -0.0004 0.7885 0.073 Uiso 1 1 calc R
C29 C 0.661(2) 0.4298(11) 0.6902(6) 0.069(4) Uani 1 1 d .
H29 H 0.6908 0.5062 0.6985 0.083 Uiso 1 1 calc R
C19 C 0.1564(15) -0.0052(11) 0.4950(5) 0.051(3) Uani 1 1 d .
H19 H 0.0386 0.0016 0.4938 0.061 Uiso 1 1 calc R
C16 C 1.0222(14) 0.2647(10) 0.8133(5) 0.048(3) Uani 1 1 d .
H16 H 1.1141 0.3130 0.8093 0.058 Uiso 1 1 calc R
C27 C 0.4648(18) 0.2738(10) 0.6959(6) 0.060(3) Uani 1 1 d .
H27 H 0.3642 0.2468 0.7097 0.072 Uiso 1 1 calc R
C28 C 0.510(2) 0.3913(12) 0.7031(7) 0.068(4) Uani 1 1 d .
H28 H 0.4319 0.4427 0.7173 0.082 Uiso 1 1 calc R
C33 C 1.0474(18) 0.3160(14) 0.6271(6) 0.070(4) Uani 1 1 d .
H33 H 1.1522 0.3427 0.6171 0.084 Uiso 1 1 calc R
H2A H 1.103(17) 0.673(6) 0.958(6) 0.08(5) Uiso 1 1 d D
H4 H 0.231(12) 0.113(6) 0.437(4) 0.04(3) Uiso 1 1 d D
O9 O 0.145(2) 0.7539(15) 0.7402(8) 0.170(6) Uani 1 1 d DU
H9A H 0.0844 0.7373 0.7054 0.255 Uiso 1 1 calc RD
C37 C 0.214(2) 0.6503(14) 0.7724(8) 0.097(5) Uani 1 1 d DU
H37A H 0.3309 0.6411 0.7644 0.145 Uiso 1 1 calc R
H37B H 0.1485 0.5855 0.7546 0.145 Uiso 1 1 calc R
H37C H 0.2098 0.6555 0.8195 0.145 Uiso 1 1 calc R

loop_
_atom_site_aniso_label
_atom_site_aniso_U_11
_atom_site_aniso_U_22
_atom_site_aniso_U_33
_atom_site_aniso_U_23
_atom_site_aniso_U_13
_atom_site_aniso_U_12
Br2 0.0818(9) 0.0425(7) 0.0719(8) 0.0004(7) 0.0127(7) 0.0038(7)
Br1 0.0749(8) 0.0514(8) 0.0755(8) 0.0031(7) 0.0159(6) -0.0111(7)
O8 0.060(5) 0.043(5) 0.070(5) -0.005(4) 0.018(4) -0.002(4)
O5 0.079(6) 0.032(5) 0.052(4) -0.008(4) -0.007(4) 0.005(4)
O3 0.061(5) 0.047(5) 0.079(6) -0.006(5) 0.015(4) 0.006(4)
O2 0.086(6) 0.032(4) 0.049(4) -0.007(4) -0.009(4) -0.007(4)
O1 0.100(6) 0.038(5) 0.041(4) 0.009(4) -0.007(4) -0.015(5)
O4 0.054(5) 0.042(5) 0.072(5) -0.012(4) 0.015(4) -0.016(4)
N3 0.047(5) 0.030(5) 0.036(4) 0.000(4) 0.002(4) 0.002(4)
O6 0.112(7) 0.024(4) 0.039(4) 0.002(4) -0.017(4) -0.001(4)
N6 0.056(5) 0.027(4) 0.033(4) -0.003(4) 0.011(4) 0.000(4)
N5 0.046(5) 0.060(7) 0.038(5) 0.002(5) -0.002(4) -0.006(5)
O7 0.044(5) 0.048(5) 0.092(6) -0.003(5) 0.012(4) -0.004(4)
N1 0.068(7) 0.030(6) 0.060(6) 0.005(5) -0.017(5) 0.005(5)
N2 0.058(6) 0.043(6) 0.035(5) 0.001(5) 0.000(4) -0.006(5)
C7 0.049(7) 0.044(7) 0.044(6) 0.002(5) 0.002(5) 0.008(5)
C6 0.067(7) 0.043(7) 0.033(5) -0.006(5) -0.013(5) 0.010(6)
C1 0.046(7) 0.068(9) 0.044(6) -0.019(6) -0.017(5) 0.008(6)
C24 0.073(7) 0.021(6) 0.033(5) 0.005(5) 0.002(5) 0.000(5)
C8 0.051(6) 0.046(7) 0.034(5) -0.001(5) -0.007(5) -0.011(5)
C13 0.041(6) 0.035(6) 0.024(4) 0.000(4) -0.010(4) 0.001(5)
N4 0.081(7) 0.034(6) 0.035(5) 0.011(5) -0.005(5) -0.003(5)
C18 0.053(7) 0.032(6) 0.037(5) 0.013(5) -0.005(5) 0.007(5)
C12 0.041(6) 0.032(6) 0.044(5) 0.002(5) -0.017(5) -0.004(5)
C25 0.049(7) 0.036(6) 0.040(6) -0.008(5) -0.003(5) 0.005(5)
C35 0.056(6) 0.033(6) 0.033(5) 0.002(5) -0.007(4) -0.014(5)
C22 0.039(6) 0.054(7) 0.036(5) -0.009(5) -0.003(4) 0.007(5)
C5 0.059(7) 0.021(5) 0.046(6) -0.002(5) 0.012(5) 0.009(5)
C21 0.042(6) 0.034(6) 0.035(5) -0.004(5) -0.001(4) -0.009(5)
C36 0.069(8) 0.032(6) 0.039(6) 0.006(5) 0.010(5) 0.004(6)
C10 0.059(8) 0.038(7) 0.060(7) 0.011(6) 0.000(6) -0.022(6)
C11 0.076(9) 0.038(7) 0.055(7) 0.002(6) -0.025(7) -0.011(6)
C9 0.053(7) 0.069(9) 0.045(6) 0.011(6) 0.000(6) -0.007(6)
C26 0.067(8) 0.020(5) 0.045(6) -0.001(5) 0.000(6) 0.006(5)
C30 0.079(9) 0.030(6) 0.043(6) -0.001(5) -0.004(6) -0.006(6)
C4 0.081(9) 0.038(6) 0.028(5) -0.005(5) 0.011(5) 0.007(6)
C20 0.062(8) 0.050(8) 0.053(7) 0.005(6) 0.007(6) -0.009(6)
C23 0.052(6) 0.024(5) 0.047(6) 0.003(5) 0.000(5) -0.007(5)
C17 0.045(5) 0.036(6) 0.041(5) 0.000(5) 0.002(4) -0.004(5)
C3 0.054(7) 0.030(6) 0.041(5) -0.003(5) 0.009(5) -0.004(5)
C2 0.074(9) 0.034(7) 0.044(6) 0.005(5) 0.001(6) -0.011(6)
C15 0.054(6) 0.038(6) 0.068(7) -0.014(7) 0.007(5) 0.005(6)
C34 0.075(9) 0.080(11) 0.047(7) 0.006(7) -0.002(6) -0.003(8)
C32 0.088(11) 0.037(7) 0.061(8) 0.001(6) -0.023(7) -0.026(7)
C31 0.084(9) 0.023(6) 0.031(5) 0.008(5) -0.011(6) -0.003(6)
C14 0.081(9) 0.039(7) 0.057(7) -0.010(6) -0.013(7) 0.009(6)
C29 0.115(13) 0.034(7) 0.048(7) -0.003(6) -0.026(8) 0.006(8)
C19 0.054(7) 0.056(8) 0.039(6) 0.005(6) -0.013(5) 0.003(6)
C16 0.051(6) 0.040(7) 0.051(7) 0.002(6) -0.004(5) 0.003(5)
C27 0.074(9) 0.040(7) 0.066(8) -0.009(6) 0.011(7) 0.003(6)
C28 0.098(12) 0.044(8) 0.056(8) -0.019(7) -0.011(8) 0.023(8)
C33 0.075(9) 0.058(9) 0.069(8) 0.018(8) -0.020(7) -0.027(8)
O9 0.153(9) 0.204(11) 0.158(9) -0.001(8) 0.035(8) 0.051(8)
C37 0.122(9) 0.082(8) 0.089(8) 0.031(7) 0.024(7) -0.011(8)

loop_
_atom_type_symbol
_atom_type_description
_atom_type_scat_dispersion_real
_atom_type_scat_dispersion_imag
_atom_type_scat_source
C C 0.0033 0.0016 'International Tables Vol C Tables 4.2.6.8 and 6.1.1.4'
H H 0.0000 0.0000 'International Tables Vol C Tables 4.2.6.8 and 6.1.1.4'
N N 0.0061 0.0033 'International Tables Vol C Tables 4.2.6.8 and 6.1.1.4'
O O 0.0106 0.0060 'International Tables Vol C Tables 4.2.6.8 and 6.1.1.4'
Br Br -0.2901 2.4595 'International Tables Vol C Tables 4.2.6.8 and 6.1.1.4'

loop_
_geom_angle_atom_site_label_1
_geom_angle_atom_site_label_2
_geom_angle_atom_site_label_3
_geom_angle
C18 N3 C7 122.3(9)
C18 N3 C5 120.8(9)
C7 N3 C5 116.7(9)
C36 N6 C25 125.4(9)
C36 N6 C23 116.3(9)
C25 N6 C23 118.3(9)
C19 N5 C21 109.9(10)
C1 N1 C2 110.4(10)
C1 N2 C3 108.6(11)
O3 C7 N3 118.8(11)
O3 C7 C8 125.3(12)
N3 C7 C8 115.6(10)
O2 C6 O1 125.0(11)
O2 C6 C5 123.7(9)
O1 C6 C5 110.4(10)
N1 C1 N2 107.4(11)
O5 C24 O6 123.7(10)
O5 C24 C23 122.3(8)
O6 C24 C23 113.9(9)
C13 C8 C9 120.3(12)
C13 C8 C7 122.4(10)
C9 C8 C7 117.2(12)
C8 C13 C12 121.9(10)
C8 C13 C17 119.5(10)
C12 C13 C17 118.6(10)
C19 N4 C20 109.9(10)
O4 C18 N3 118.7(10)
O4 C18 C17 122.2(10)
N3 C18 C17 119.0(10)
C14 C12 C13 121.2(11)
C14 C12 C11 122.7(11)
C13 C12 C11 115.9(11)
O7 C25 N6 119.8(10)
O7 C25 C26 123.1(11)
N6 C25 C26 116.9(10)
C34 C35 C31 119.1(12)
C34 C35 C36 122.0(12)
C31 C35 C36 118.8(10)
C21 C22 C23 111.2(9)
N3 C5 C6 112.2(8)
N3 C5 C4 110.2(8)
C6 C5 C4 113.5(9)
C20 C21 N5 104.9(10)
C20 C21 C22 131.3(11)
N5 C21 C22 123.5(9)
O8 C36 N6 120.8(11)
O8 C36 C35 122.5(11)
N6 C36 C35 116.7(10)
C11 C10 C9 120.6(12)
C10 C11 C12 123.1(12)
C8 C9 C10 118.1(12)
C31 C26 C27 119.8(11)
C31 C26 C25 120.5(10)
C27 C26 C25 119.4(12)
C29 C30 C32 124.1(13)
C29 C30 C31 120.0(14)
C32 C30 C31 115.8(12)
C3 C4 C5 118.0(9)
C21 C20 N4 107.4(11)
N6 C23 C24 112.8(8)
N6 C23 C22 111.4(8)
C24 C23 C22 114.7(9)
C16 C17 C13 118.7(11)
C16 C17 C18 121.3(10)
C13 C17 C18 120.0(10)
C2 C3 N2 105.0(10)
C2 C3 C4 130.3(11)
N2 C3 C4 124.4(11)
N1 C2 C3 108.6(10)
C14 C15 C16 119.5(11)
C33 C34 C35 122.3(15)
C33 C32 C30 123.4(12)
C26 C31 C35 121.6(10)
C26 C31 C30 118.7(12)
C35 C31 C30 119.7(12)
C12 C14 C15 120.0(12)
C28 C29 C30 120.5(13)
N4 C19 N5 107.9(11)
C15 C16 C17 122.0(11)
C26 C27 C28 119.0(14)
C29 C28 C27 121.6(14)
C34 C33 C32 119.7(14)

loop_
_geom_bond_atom_site_label_1
_geom_bond_atom_site_label_2
_geom_bond_distance
O8 C36 1.202(13)
O5 C24 1.205(12)
O3 C7 1.211(13)
O2 C6 1.232(14)
O1 C6 1.333(12)
O4 C18 1.224(13)
N3 C18 1.375(13)
N3 C7 1.443(15)
N3 C5 1.469(13)
O6 C24 1.315(7)
N6 C36 1.370(14)
N6 C25 1.411(13)
N6 C23 1.503(13)
N5 C19 1.324(14)
N5 C21 1.385(13)
O7 C25 1.215(13)
N1 C1 1.297(16)
N1 C2 1.347(15)
N2 C1 1.360(15)
N2 C3 1.387(14)
C7 C8 1.456(17)
C6 C5 1.513(16)
C24 C23 1.511(15)
C8 C13 1.368(15)
C8 C9 1.413(16)
C13 C12 1.421(15)
C13 C17 1.428(14)
N4 C19 1.288(15)
N4 C20 1.377(16)
C18 C17 1.444(16)
C12 C14 1.393(16)
C12 C11 1.423(16)
C25 C26 1.443(15)
C35 C34 1.367(17)
C35 C31 1.410(16)
C35 C36 1.491(15)
C22 C21 1.473(14)
C22 C23 1.545(14)
C5 C4 1.543(14)
C21 C20 1.344(15)
C10 C11 1.329(17)
C10 C9 1.425(18)
C26 C31 1.392(17)
C26 C27 1.393(16)
C30 C29 1.379(19)
C30 C32 1.384(19)
C30 C31 1.439(16)
C4 C3 1.480(16)
C17 C16 1.401(15)
C3 C2 1.352(16)
C15 C14 1.396(17)
C15 C16 1.399(16)
C34 C33 1.33(2)
C32 C33 1.37(2)
C29 C28 1.33(2)
C27 C28 1.418(19)
O9 C37 1.445(8)
